data_4023048
loop_
_publ_author_name
'Hanns Martin Kaiser'
'Ivo Zenz'
'Wei Fun Lo'
'Anke Spannenberg'
'Kristin Schr\"oder'
'Haijun Jiao'
'Dirk G\"ordes'
'Matthias Beller'
'Man Kin Tse'

_publ_section_title
;
 Preparation of Novel Unsymmetrical Bisindoles under Solvent-Free
 Conditions: Synthesis, Crystal Structures, and Mechanistic Aspects
;
_journal_name_full 'Journal of Organic Chemistry'
_journal_page_first 8847
_journal_page_last 8858
_journal_paper_doi 10.1021/jo7016026
_journal_volume 72
_journal_year 2007
_chemical_formula_sum 'C22 H26 N2 O5'
_chemical_formula_weight 398.45
_chemical_name_systematic
; 
 ? 
;
_space_group_IT_number 2
_symmetry_cell_setting triclinic
_symmetry_space_group_name_Hall '-P 1'
_symmetry_space_group_name_H-M 'P -1'
_atom_sites_solution_hydrogens geom
_atom_sites_solution_primary direct
_atom_sites_solution_secondary difmap
_audit_creation_method SHELXL-97
_cell_angle_alpha 96.07(3)
_cell_angle_beta 102.10(3)
_cell_angle_gamma 97.26(3)
_cell_formula_units_Z 2
_cell_length_a 7.7412(15)
_cell_length_b 9.4702(19)
_cell_length_c 15.071(3)
_cell_measurement_reflns_used all
_cell_measurement_temperature 293(2)
_cell_volume 1061.6(4)
_computing_data_collection STOE-X-AREA
_computing_molecular_graphics XP
_computing_structure_refinement 'SHELXL-97 (Sheldrick, 1997)'
_computing_structure_solution 'SHELXS-97 (Sheldrick, 1990)'
_diffrn_ambient_temperature 293(2)
_diffrn_measured_fraction_theta_full 0.960
_diffrn_measured_fraction_theta_max 0.960
_diffrn_measurement_device_type 'STOE-IPDS II'
_diffrn_radiation_monochromator graphite
_diffrn_radiation_source 'fine-focus sealed tube'
_diffrn_radiation_type MoK\a
_diffrn_radiation_wavelength 0.71073
_diffrn_reflns_av_R_equivalents 0.0236
_diffrn_reflns_av_sigmaI/netI 0.0468
_diffrn_reflns_limit_h_max 8
_diffrn_reflns_limit_h_min -10
_diffrn_reflns_limit_k_max 12
_diffrn_reflns_limit_k_min -12
_diffrn_reflns_limit_l_max 19
_diffrn_reflns_limit_l_min -19
_diffrn_reflns_number 9916
_diffrn_reflns_theta_full 27.50
_diffrn_reflns_theta_max 27.50
_diffrn_reflns_theta_min 2.19
_exptl_absorpt_coefficient_mu 0.089
_exptl_absorpt_correction_type none
_exptl_crystal_colour colourless
_exptl_crystal_density_diffrn 1.246
_exptl_crystal_density_method 'not measured'
_exptl_crystal_description prism
_exptl_crystal_F_000 424
_exptl_crystal_size_max 0.4
_exptl_crystal_size_mid 0.3
_exptl_crystal_size_min 0.2
_refine_diff_density_max 0.173
_refine_diff_density_min -0.199
_refine_diff_density_rms 0.044
_refine_ls_extinction_method none
_refine_ls_goodness_of_fit_ref 0.820
_refine_ls_hydrogen_treatment mixed
_refine_ls_matrix_type full
_refine_ls_number_parameters 262
_refine_ls_number_reflns 4672
_refine_ls_number_restraints 0
_refine_ls_restrained_S_all 0.820
_refine_ls_R_factor_all 0.0711
_refine_ls_R_factor_gt 0.0407
_refine_ls_shift/su_max 0.001
_refine_ls_shift/su_mean 0.000
_refine_ls_structure_factor_coef Fsqd
_refine_ls_weighting_details 'calc w=1/[\s^2^(Fo^2^)+(0.0549P)^2^+0.0000P] where P=(Fo^2^+2Fc^2^)/3'
_refine_ls_weighting_scheme calc
_refine_ls_wR_factor_gt 0.0885
_refine_ls_wR_factor_ref 0.0948
_reflns_number_gt 2718
_reflns_number_total 4672
_reflns_threshold_expression >2sigma(I)
_cod_data_source_file jo7016026-File001.cif
_cod_data_source_block ks459t
_cod_database_code 4023048

loop_
_symmetry_equiv_pos_as_xyz
'x, y, z'
'-x, -y, -z'

loop_
_atom_site_label
_atom_site_type_symbol
_atom_site_fract_x
_atom_site_fract_y
_atom_site_fract_z
_atom_site_U_iso_or_equiv
_atom_site_adp_type
_atom_site_occupancy
_atom_site_symmetry_multiplicity
_atom_site_calc_flag
_atom_site_refinement_flags
C1 C 0.14108(18) 0.04128(15) 0.34463(10) 0.0414(3) Uani 1 1 d .
C2 C 0.00861(18) 0.07717(15) 0.26672(10) 0.0423(3) Uani 1 1 d .
C3 C 0.14228(19) 0.32741(16) 0.33087(11) 0.0524(4) Uani 1 1 d .
H3A H 0.1439 0.4208 0.3099 0.063 Uiso 1 1 calc R
H3B H 0.2573 0.2972 0.3304 0.063 Uiso 1 1 calc R
C4 C 0.1160(2) 0.34042(19) 0.42585(12) 0.0596(4) Uani 1 1 d .
H4 H 0.0922 0.4266 0.4528 0.072 Uiso 1 1 calc R
C5 C 0.1264(2) 0.22984(19) 0.47252(11) 0.0565(4) Uani 1 1 d .
H5 H 0.1060 0.2397 0.5314 0.068 Uiso 1 1 calc R
C6 C 0.16817(18) 0.09421(16) 0.43562(10) 0.0453(3) Uani 1 1 d .
C7 C 0.24467(18) -0.01168(18) 0.48706(10) 0.0488(4) Uani 1 1 d .
C8 C 0.2995(2) -0.0165(2) 0.58118(11) 0.0620(5) Uani 1 1 d .
H8 H 0.2892 0.0589 0.6237 0.074 Uiso 1 1 calc R
C9 C 0.3688(2) -0.1348(2) 0.60935(12) 0.0709(6) Uani 1 1 d .
H9 H 0.4046 -0.1399 0.6717 0.085 Uiso 1 1 calc R
C10 C 0.3862(2) -0.2466(2) 0.54650(13) 0.0673(5) Uani 1 1 d .
H10 H 0.4333 -0.3254 0.5679 0.081 Uiso 1 1 calc R
C11 C 0.3360(2) -0.24514(19) 0.45296(12) 0.0566(4) Uani 1 1 d .
H11 H 0.3500 -0.3198 0.4110 0.068 Uiso 1 1 calc R
C12 C 0.26333(18) -0.12568(17) 0.42516(10) 0.0458(4) Uani 1 1 d .
C13 C 0.24406(19) -0.15984(17) 0.25837(10) 0.0461(4) Uani 1 1 d .
C14 C 0.2685(2) -0.11257(16) 0.10423(10) 0.0470(4) Uani 1 1 d .
C15 C 0.4445(2) -0.1639(2) 0.10282(13) 0.0691(5) Uani 1 1 d .
H15A H 0.4477 -0.2520 0.1289 0.104 Uiso 1 1 calc R
H15B H 0.5405 -0.0925 0.1379 0.104 Uiso 1 1 calc R
H15C H 0.4575 -0.1800 0.0408 0.104 Uiso 1 1 calc R
C16 C 0.1085(2) -0.22483(19) 0.06007(12) 0.0641(5) Uani 1 1 d .
H16A H 0.1199 -0.3116 0.0870 0.096 Uiso 1 1 calc R
H16B H 0.1025 -0.2441 -0.0044 0.096 Uiso 1 1 calc R
H16C H 0.0016 -0.1903 0.0695 0.096 Uiso 1 1 calc R
C17 C 0.2561(3) 0.02594(19) 0.06361(12) 0.0667(5) Uani 1 1 d .
H17A H 0.3593 0.0953 0.0928 0.100 Uiso 1 1 calc R
H17B H 0.1501 0.0623 0.0730 0.100 Uiso 1 1 calc R
H17C H 0.2511 0.0083 -0.0009 0.100 Uiso 1 1 calc R
C18 C -0.15293(19) 0.27010(15) 0.21879(10) 0.0443(3) Uani 1 1 d .
C19 C -0.2879(2) 0.49067(15) 0.20934(10) 0.0490(4) Uani 1 1 d .
C20 C -0.4693(3) 0.4268(2) 0.2147(2) 0.1067(9) Uani 1 1 d .
H20A H -0.5032 0.3359 0.1761 0.160 Uiso 1 1 calc R
H20B H -0.5526 0.4901 0.1946 0.160 Uiso 1 1 calc R
H20C H -0.4697 0.4129 0.2768 0.160 Uiso 1 1 calc R
C21 C -0.2738(4) 0.5016(3) 0.11306(16) 0.1121(9) Uani 1 1 d .
H21A H -0.1542 0.5425 0.1125 0.168 Uiso 1 1 calc R
H21B H -0.3560 0.5618 0.0866 0.168 Uiso 1 1 calc R
H21C H -0.3023 0.4076 0.0781 0.168 Uiso 1 1 calc R
C22 C -0.2303(4) 0.6332(2) 0.2676(2) 0.1241(12) Uani 1 1 d .
H22A H -0.1124 0.6719 0.2628 0.186 Uiso 1 1 calc R
H22B H -0.2293 0.6218 0.3302 0.186 Uiso 1 1 calc R
H22C H -0.3120 0.6976 0.2473 0.186 Uiso 1 1 calc R
N1 N 0.20054(15) -0.09232(13) 0.33645(8) 0.0429(3) Uani 1 1 d .
N2 N 0.00018(15) 0.22324(12) 0.26709(8) 0.0445(3) Uani 1 1 d .
O1 O -0.08968(14) -0.01663(11) 0.21214(8) 0.0582(3) Uani 1 1 d .
O2 O -0.26359(17) 0.19889(12) 0.15916(9) 0.0744(4) Uani 1 1 d .
O3 O -0.15369(15) 0.40459(11) 0.25164(8) 0.0616(3) Uani 1 1 d .
O4 O 0.26549(17) -0.28327(12) 0.25063(8) 0.0674(3) Uani 1 1 d .
O5 O 0.26125(13) -0.06599(10) 0.20106(6) 0.0460(2) Uani 1 1 d .

loop_
_atom_site_aniso_label
_atom_site_aniso_U_11
_atom_site_aniso_U_22
_atom_site_aniso_U_33
_atom_site_aniso_U_23
_atom_site_aniso_U_13
_atom_site_aniso_U_12
C1 0.0369(7) 0.0455(8) 0.0428(8) 0.0015(6) 0.0117(6) 0.0090(6)
C2 0.0383(7) 0.0431(8) 0.0449(8) 0.0001(7) 0.0089(6) 0.0095(6)
C3 0.0392(8) 0.0459(8) 0.0666(10) 0.0004(7) 0.0061(7) 0.0019(6)
C4 0.0476(9) 0.0556(10) 0.0661(11) -0.0181(9) 0.0054(8) 0.0063(7)
C5 0.0474(9) 0.0697(11) 0.0474(9) -0.0144(8) 0.0138(7) 0.0031(8)
C6 0.0364(7) 0.0559(9) 0.0421(8) -0.0012(7) 0.0126(6) 0.0018(6)
C7 0.0380(7) 0.0657(10) 0.0408(8) 0.0074(8) 0.0112(6) -0.0035(7)
C8 0.0526(9) 0.0867(12) 0.0411(9) 0.0074(9) 0.0110(7) -0.0104(9)
C9 0.0547(10) 0.1048(15) 0.0469(10) 0.0287(11) 0.0031(8) -0.0120(10)
C10 0.0520(10) 0.0865(13) 0.0628(11) 0.0356(11) 0.0040(8) 0.0022(9)
C11 0.0480(8) 0.0659(10) 0.0576(10) 0.0212(8) 0.0092(7) 0.0089(8)
C12 0.0356(7) 0.0603(9) 0.0419(8) 0.0133(7) 0.0090(6) 0.0032(7)
C13 0.0474(8) 0.0487(9) 0.0447(8) 0.0087(7) 0.0094(6) 0.0165(7)
C14 0.0516(8) 0.0527(8) 0.0372(8) 0.0027(7) 0.0121(6) 0.0090(7)
C15 0.0613(11) 0.0875(13) 0.0630(11) 0.0011(10) 0.0232(9) 0.0206(10)
C16 0.0684(11) 0.0658(11) 0.0515(10) 0.0008(8) 0.0078(8) 0.0011(9)
C17 0.0839(12) 0.0653(11) 0.0514(10) 0.0155(8) 0.0143(9) 0.0086(9)
C18 0.0455(8) 0.0405(8) 0.0457(8) 0.0037(7) 0.0075(7) 0.0084(6)
C19 0.0566(9) 0.0402(8) 0.0489(9) 0.0043(7) 0.0053(7) 0.0156(7)
C20 0.0751(14) 0.0845(15) 0.186(3) 0.0560(17) 0.0533(16) 0.0359(12)
C21 0.187(3) 0.0979(17) 0.0859(16) 0.0442(14) 0.0611(17) 0.0749(18)
C22 0.133(2) 0.0609(12) 0.140(2) -0.0380(13) -0.0483(18) 0.0455(13)
N1 0.0441(6) 0.0495(7) 0.0369(6) 0.0061(5) 0.0091(5) 0.0140(5)
N2 0.0393(6) 0.0408(6) 0.0502(7) -0.0002(5) 0.0055(5) 0.0077(5)
O1 0.0544(6) 0.0452(6) 0.0635(7) -0.0057(5) -0.0089(5) 0.0123(5)
O2 0.0776(8) 0.0489(6) 0.0765(8) -0.0088(6) -0.0254(7) 0.0202(6)
O3 0.0606(7) 0.0447(6) 0.0678(7) -0.0095(5) -0.0096(5) 0.0188(5)
O4 0.0998(9) 0.0529(7) 0.0617(7) 0.0145(6) 0.0269(7) 0.0367(6)
O5 0.0559(6) 0.0460(5) 0.0389(5) 0.0057(4) 0.0133(4) 0.0134(5)

loop_
_atom_type_symbol
_atom_type_description
_atom_type_scat_dispersion_real
_atom_type_scat_dispersion_imag
_atom_type_scat_source
C C 0.0033 0.0016 'International Tables Vol C Tables 4.2.6.8 and 6.1.1.4'
H H 0.0000 0.0000 'International Tables Vol C Tables 4.2.6.8 and 6.1.1.4'
N N 0.0061 0.0033 'International Tables Vol C Tables 4.2.6.8 and 6.1.1.4'
O O 0.0106 0.0060 'International Tables Vol C Tables 4.2.6.8 and 6.1.1.4'

loop_
_geom_angle_atom_site_label_1
_geom_angle_atom_site_label_2
_geom_angle_atom_site_label_3
_geom_angle
C6 C1 N1 109.40(12)
C6 C1 C2 127.38(13)
N1 C1 C2 118.86(13)
O1 C2 N2 124.31(13)
O1 C2 C1 120.70(13)
N2 C2 C1 114.81(12)
N2 C3 C4 112.28(13)
C5 C4 C3 120.28(15)
C4 C5 C6 122.59(15)
C1 C6 C7 106.85(13)
C1 C6 C5 126.39(14)
C7 C6 C5 126.75(14)
C12 C7 C8 119.36(16)
C12 C7 C6 108.17(12)
C8 C7 C6 132.48(17)
C9 C8 C7 118.55(19)
C8 C9 C10 120.99(16)
C9 C10 C11 122.30(18)
C10 C11 C12 116.21(18)
C11 C12 C7 122.58(14)
C11 C12 N1 129.96(15)
C7 C12 N1 107.45(13)
O4 C13 O5 128.28(15)
O4 C13 N1 122.35(14)
O5 C13 N1 109.34(12)
O5 C14 C15 109.24(12)
O5 C14 C16 109.25(12)
C15 C14 C16 113.33(15)
O5 C14 C17 101.42(12)
C15 C14 C17 111.68(14)
C16 C14 C17 111.22(14)
O2 C18 O3 126.04(14)
O2 C18 N2 125.04(14)
O3 C18 N2 108.91(12)
C20 C19 O3 110.33(13)
C20 C19 C21 112.1(2)
O3 C19 C21 109.28(15)
C20 C19 C22 111.4(2)
O3 C19 C22 102.40(13)
C21 C19 C22 110.99(19)
C1 N1 C13 126.01(11)
C1 N1 C12 108.11(13)
C13 N1 C12 123.11(12)
C2 N2 C18 120.62(12)
C2 N2 C3 118.55(11)
C18 N2 C3 120.11(12)
C18 O3 C19 122.41(12)
C13 O5 C14 121.39(12)

loop_
_geom_bond_atom_site_label_1
_geom_bond_atom_site_label_2
_geom_bond_distance
C1 C6 1.372(2)
C1 N1 1.4021(18)
C1 C2 1.4878(19)
C2 O1 1.2070(17)
C2 N2 1.3925(18)
C3 N2 1.4796(19)
C3 C4 1.482(2)
C4 C5 1.323(2)
C5 C6 1.447(2)
C6 C7 1.442(2)
C7 C12 1.393(2)
C7 C8 1.400(2)
C8 C9 1.371(3)
C9 C10 1.383(3)
C10 C11 1.384(2)
C11 C12 1.391(2)
C12 N1 1.4069(18)
C13 O4 1.1982(18)
C13 O5 1.3169(17)
C13 N1 1.403(2)
C14 O5 1.4939(18)
C14 C15 1.507(2)
C14 C16 1.509(2)
C14 C17 1.510(2)
C18 O2 1.1829(18)
C18 O3 1.3180(18)
C18 N2 1.4039(18)
C19 C20 1.479(3)
C19 O3 1.4820(18)
C19 C21 1.491(3)
C19 C22 1.491(2)

loop_
_cod_related_entry_id
_cod_related_entry_database
_cod_related_entry_code
1 ChemSpider 30658608
